data_4315894
loop_
_publ_author_name
'Jue-Chao Jiang'
'Zhao-Lian Chu'
'Wei Huang'
'Gang Wang'
'Xiao-Zeng You'

_publ_section_title
;
 Dinuclear Cadmium(II), Zinc(II), and Manganese(II), Trinuclear
 Nickel(II), and Pentanuclear Copper(II) Complexes with Novel Macrocyclic
 and Acyclic Schiff-Base Ligands Having Enantiopure or Racemic Camphoric
 Diamine Components
;
_journal_name_full 'Inorganic Chemistry'
_journal_page_first 5897
_journal_page_last 5911
_journal_paper_doi 10.1021/ic100349d
_journal_volume 49
_journal_year 2010
_chemical_absolute_configuration rm
_chemical_formula_moiety 'C36 H42 Cd2 Cl2 N4 O6, C3 H7 N O, 2(H2 O)'
_chemical_formula_sum 'C39 H53 Cd2 Cl2 N5 O9'
_chemical_formula_weight 1031.56
_chemical_name_systematic
; 
 ? 
;
_space_group_IT_number 4
_symmetry_cell_setting monoclinic
_symmetry_space_group_name_Hall 'P 2yb'
_symmetry_space_group_name_H-M 'P 1 21 1'
_atom_sites_solution_hydrogens geom
_atom_sites_solution_primary direct
_atom_sites_solution_secondary difmap
_audit_creation_method SHELXL-97
_cell_angle_alpha 90.00
_cell_angle_beta 93.0500(10)
_cell_angle_gamma 90.00
_cell_formula_units_Z 2
_cell_length_a 10.9803(9)
_cell_length_b 14.8931(12)
_cell_length_c 14.0487(11)
_cell_measurement_reflns_used 1570
_cell_measurement_temperature 291(2)
_cell_measurement_theta_max 19.167
_cell_measurement_theta_min 2.307
_cell_volume 2294.1(3)
_computing_cell_refinement SMART
_computing_data_collection 'SMART (BRUKER 2000)'
_computing_data_reduction 'SAINT (BRUKER 2000)'
_computing_molecular_graphics SHELXTL
_computing_publication_material SHELXTL
_computing_structure_refinement SHELXTL
_computing_structure_solution 'SHELXTL (BRUKER 2000)'
_diffrn_ambient_temperature 291(2)
_diffrn_measured_fraction_theta_full 0.998
_diffrn_measured_fraction_theta_max 0.998
_diffrn_measurement_device_type 'Bruker CCD area detector'
_diffrn_measurement_method '\f and \w scans'
_diffrn_radiation_monochromator graphite
_diffrn_radiation_source 'fine-focus sealed tube'
_diffrn_radiation_type MoK\a
_diffrn_radiation_wavelength 0.71073
_diffrn_reflns_av_R_equivalents 0.0857
_diffrn_reflns_av_sigmaI/netI 0.1612
_diffrn_reflns_limit_h_max 12
_diffrn_reflns_limit_h_min -13
_diffrn_reflns_limit_k_max 16
_diffrn_reflns_limit_k_min -17
_diffrn_reflns_limit_l_max 11
_diffrn_reflns_limit_l_min -16
_diffrn_reflns_number 11687
_diffrn_reflns_theta_full 25.00
_diffrn_reflns_theta_max 25.00
_diffrn_reflns_theta_min 1.86
_diffrn_standards_decay_% 0
_diffrn_standards_interval_count 0
_diffrn_standards_interval_time 0
_diffrn_standards_number 0
_exptl_absorpt_coefficient_mu 1.097
_exptl_absorpt_correction_T_max 0.8982
_exptl_absorpt_correction_T_min 0.8796
_exptl_absorpt_correction_type multi-scan
_exptl_absorpt_process_details 'SADABS, Bruker(2000)'
_exptl_crystal_colour yellow
_exptl_crystal_density_diffrn 1.493
_exptl_crystal_density_method 'not measured'
_exptl_crystal_description block
_exptl_crystal_F_000 1048
_exptl_crystal_size_max 0.12
_exptl_crystal_size_mid 0.10
_exptl_crystal_size_min 0.10
_refine_diff_density_max 0.707
_refine_diff_density_min -0.518
_refine_diff_density_rms 0.112
_refine_ls_abs_structure_details 'Flack H D (1983), Acta Cryst. A39, 876-881'
_refine_ls_abs_structure_Flack 0.04(6)
_refine_ls_extinction_method none
_refine_ls_goodness_of_fit_ref 0.946
_refine_ls_hydrogen_treatment constr
_refine_ls_matrix_type full
_refine_ls_number_parameters 522
_refine_ls_number_reflns 7173
_refine_ls_number_restraints 8
_refine_ls_restrained_S_all 0.945
_refine_ls_R_factor_all 0.1075
_refine_ls_R_factor_gt 0.0542
_refine_ls_shift/su_max 0.000
_refine_ls_shift/su_mean 0.000
_refine_ls_structure_factor_coef Fsqd
_refine_ls_weighting_details 'calc w=1/[\s^2^(Fo^2^)+(0.0138P)^2^+1.1200P] where P=(Fo^2^+2Fc^2^)/3'
_refine_ls_weighting_scheme calc
_refine_ls_wR_factor_gt 0.0938
_refine_ls_wR_factor_ref 0.1044
_reflns_number_gt 3897
_reflns_number_total 7173
_reflns_threshold_expression >2sigma(I)
_cod_data_source_file ic100349d_si_002_04.cif
_cod_data_source_block 4
_cod_database_code 4315894

loop_
_symmetry_equiv_pos_as_xyz
'x, y, z'
'-x, y+1/2, -z'

loop_
_atom_site_label
_atom_site_type_symbol
_atom_site_fract_x
_atom_site_fract_y
_atom_site_fract_z
_atom_site_U_iso_or_equiv
_atom_site_adp_type
_atom_site_occupancy
_atom_site_symmetry_multiplicity
_atom_site_calc_flag
_atom_site_refinement_flags
_atom_site_disorder_assembly
_atom_site_disorder_group
Cd1 Cd 0.43500(9) 0.82861(5) 0.30126(6) 0.0455(3) Uani 1 1 d U . .
Cd2 Cd 0.54231(9) 0.62826(5) 0.18672(6) 0.0457(3) Uani 1 1 d U . .
C1 C 0.3179(13) 0.7459(12) 0.1040(10) 0.049(4) Uani 1 1 d . . .
C2 C 0.2574(12) 0.6726(10) 0.0613(9) 0.046(4) Uani 1 1 d . . .
C3 C 0.1728(11) 0.6812(9) -0.0086(9) 0.045(4) Uani 1 1 d . . .
H3 H 0.1302 0.6310 -0.0312 0.054 Uiso 1 1 calc R . .
C4 C 0.1484(12) 0.7607(12) -0.0466(9) 0.053(4) Uani 1 1 d . . .
C5 C 0.2038(11) 0.8398(12) -0.0121(8) 0.049(4) Uani 1 1 d . . .
H5 H 0.1851 0.8951 -0.0400 0.059 Uiso 1 1 calc R . .
C6 C 0.2898(11) 0.8326(13) 0.0671(8) 0.053(4) Uani 1 1 d . . .
C7 C 0.2772(13) 0.5780(9) 0.0911(9) 0.045(4) Uani 1 1 d . . .
H7 H 0.2189 0.5361 0.0705 0.054 Uiso 1 1 calc R . .
C8 C 0.3686(12) 0.4518(10) 0.1576(10) 0.055(4) Uani 1 1 d . . .
H8 H 0.2918 0.4257 0.1319 0.066 Uiso 1 1 calc R . .
C9 C 0.3902(14) 0.4264(10) 0.2674(12) 0.061(5) Uani 1 1 d . . .
C10 C 0.5352(14) 0.4248(9) 0.2811(11) 0.060(5) Uani 1 1 d . . .
C11 C 0.5921(13) 0.4010(11) 0.1823(9) 0.061(5) Uani 1 1 d . . .
H11A H 0.6556 0.4434 0.1677 0.073 Uiso 1 1 calc R . .
H11B H 0.6258 0.3408 0.1833 0.073 Uiso 1 1 calc R . .
C12 C 0.4794(12) 0.4085(11) 0.1075(9) 0.061(4) Uani 1 1 d . . .
H12A H 0.5009 0.4454 0.0541 0.073 Uiso 1 1 calc R . .
H12B H 0.4571 0.3493 0.0836 0.073 Uiso 1 1 calc R . .
C13 C 0.3284(14) 0.4909(12) 0.3304(10) 0.074(6) Uani 1 1 d . . .
H13A H 0.3626 0.5497 0.3234 0.111 Uiso 1 1 calc R . .
H13B H 0.3400 0.4718 0.3955 0.111 Uiso 1 1 calc R . .
H13C H 0.2428 0.4925 0.3127 0.111 Uiso 1 1 calc R . .
C14 C 0.3447(14) 0.3266(11) 0.2692(10) 0.093(5) Uani 1 1 d . . .
H14A H 0.3495 0.3049 0.3336 0.139 Uiso 1 1 calc R . .
H14B H 0.3950 0.2902 0.2309 0.139 Uiso 1 1 calc R . .
H14C H 0.2617 0.3238 0.2442 0.139 Uiso 1 1 calc R . .
C15 C 0.5878(15) 0.3590(7) 0.3544(9) 0.115(7) Uani 1 1 d . . .
H15A H 0.5669 0.2989 0.3349 0.172 Uiso 1 1 calc R . .
H15B H 0.5548 0.3711 0.4150 0.172 Uiso 1 1 calc R . .
H15C H 0.6749 0.3652 0.3597 0.172 Uiso 1 1 calc R . .
C16 C 0.6466(14) 0.5400(11) 0.3790(11) 0.059(5) Uani 1 1 d . . .
H16 H 0.6658 0.4899 0.4163 0.070 Uiso 1 1 calc R . .
C17 C 0.6946(11) 0.6193(10) 0.4193(8) 0.037(3) Uani 1 1 d . . .
C18 C 0.6541(13) 0.7079(9) 0.3830(10) 0.038(4) Uani 1 1 d . . .
C19 C 0.7158(12) 0.7856(10) 0.4272(9) 0.039(4) Uani 1 1 d . . .
C20 C 0.8016(11) 0.7688(11) 0.5037(9) 0.053(4) Uani 1 1 d . . .
H20 H 0.8397 0.8175 0.5341 0.064 Uiso 1 1 calc R . .
C21 C 0.8317(13) 0.6824(10) 0.5358(9) 0.049(4) Uani 1 1 d . . .
C22 C 0.7755(11) 0.6104(10) 0.4936(9) 0.046(4) Uani 1 1 d . . .
H22 H 0.7937 0.5533 0.5169 0.055 Uiso 1 1 calc R . .
C23 C 0.6898(13) 0.8795(10) 0.3963(9) 0.046(4) Uani 1 1 d . . .
H23 H 0.7512 0.9197 0.4151 0.055 Uiso 1 1 calc R . .
C24 C 0.6038(12) 1.0126(8) 0.3335(10) 0.043(4) Uani 1 1 d . . .
C25 C 0.5803(13) 1.0278(9) 0.2224(10) 0.046(4) Uani 1 1 d . . .
C26 C 0.4414(12) 1.0207(9) 0.2047(10) 0.045(4) Uani 1 1 d . . .
H26 H 0.4156 1.0622 0.1533 0.054 Uiso 1 1 calc R . .
C27 C 0.3969(14) 1.0545(10) 0.2945(9) 0.057(4) Uani 1 1 d . . .
H27A H 0.3262 1.0196 0.3106 0.068 Uiso 1 1 calc R . .
H27B H 0.3709 1.1163 0.2857 0.068 Uiso 1 1 calc R . .
C28 C 0.4885(14) 1.0502(11) 0.3742(10) 0.063(5) Uani 1 1 d . . .
H28A H 0.4610 1.0114 0.4241 0.076 Uiso 1 1 calc R . .
H28B H 0.5037 1.1096 0.4007 0.076 Uiso 1 1 calc R . .
C29 C 0.7202(13) 1.0590(8) 0.3707(9) 0.081(5) Uani 1 1 d . . .
H29A H 0.7273 1.0546 0.4389 0.121 Uiso 1 1 calc R . .
H29B H 0.7176 1.1212 0.3524 0.121 Uiso 1 1 calc R . .
H29C H 0.7893 1.0307 0.3442 0.121 Uiso 1 1 calc R . .
C30 C 0.6235(13) 1.1205(10) 0.1918(8) 0.067(4) Uani 1 1 d . . .
H30A H 0.5985 1.1305 0.1261 0.100 Uiso 1 1 calc R . .
H30B H 0.7108 1.1236 0.1996 0.100 Uiso 1 1 calc R . .
H30C H 0.5882 1.1657 0.2306 0.100 Uiso 1 1 calc R . .
C31 C 0.6566(12) 0.9659(11) 0.1570(10) 0.057(5) Uani 1 1 d . . .
H31A H 0.6255 0.9712 0.0920 0.085 Uiso 1 1 calc R . .
H31B H 0.6502 0.9046 0.1773 0.085 Uiso 1 1 calc R . .
H31C H 0.7406 0.9841 0.1617 0.085 Uiso 1 1 calc R . .
C32 C 0.3436(11) 0.9199(9) 0.1034(9) 0.034(3) Uani 1 1 d . . .
H32 H 0.3307 0.9699 0.0645 0.040 Uiso 1 1 calc R . .
C33 C 0.7085(18) 0.6511(14) 0.0565(16) 0.105(8) Uani 1 1 d DU . .
C34 C 0.7938(15) 0.6623(12) -0.0242(12) 0.136(9) Uani 1 1 d D . .
H34A H 0.7478 0.6593 -0.0842 0.204 Uiso 1 1 calc R . .
H34B H 0.8536 0.6153 -0.0211 0.204 Uiso 1 1 calc R . .
H34C H 0.8339 0.7195 -0.0185 0.204 Uiso 1 1 calc R . .
C35 C 0.2543(14) 0.8071(14) 0.4197(14) 0.076(6) Uani 1 1 d . . .
C36 C 0.1439(14) 0.7944(13) 0.4820(11) 0.109(7) Uani 1 1 d . . .
H36A H 0.1467 0.8386 0.5318 0.164 Uiso 1 1 calc R . .
H36B H 0.1466 0.7354 0.5097 0.164 Uiso 1 1 calc R . .
H36C H 0.0698 0.8012 0.4433 0.164 Uiso 1 1 calc R . .
C37 C 0.9812(18) 0.8413(13) 0.2185(16) 0.186(12) Uani 1 1 d . . .
H37A H 1.0506 0.8034 0.2104 0.279 Uiso 1 1 calc R . .
H37B H 0.9082 0.8099 0.1976 0.279 Uiso 1 1 calc R . .
H37C H 0.9772 0.8568 0.2846 0.279 Uiso 1 1 calc R . .
C38 C 1.0434(16) 0.9815(14) 0.2132(18) 0.201(15) Uani 1 1 d . . .
H38A H 1.0807 0.9611 0.2726 0.301 Uiso 1 1 calc R . .
H38B H 0.9832 1.0263 0.2252 0.301 Uiso 1 1 calc R . .
H38C H 1.1045 1.0068 0.1749 0.301 Uiso 1 1 calc R . .
C39 C 0.950(2) 0.911(3) 0.079(3) 0.31(3) Uani 1 1 d . . .
H39 H 0.9158 0.8611 0.0481 0.370 Uiso 1 1 calc R . .
Cl1 Cl 0.0421(4) 0.7771(3) -0.1467(3) 0.0850(15) Uani 1 1 d . . .
Cl2 Cl 0.9297(4) 0.6753(3) 0.6340(3) 0.0775(14) Uani 1 1 d . . .
N1 N 0.3680(11) 0.5501(8) 0.1427(8) 0.046(3) Uani 1 1 d . . .
N2 N 0.5815(11) 0.5196(8) 0.3019(8) 0.044(3) Uani 1 1 d . . .
N3 N 0.6011(10) 0.9157(7) 0.3495(8) 0.039(3) Uani 1 1 d . . .
N4 N 0.4025(11) 0.9318(8) 0.1785(9) 0.046(3) Uani 1 1 d . . .
N5 N 0.9914(12) 0.9140(8) 0.1682(11) 0.078(4) Uani 1 1 d . . .
O1 O 0.4019(10) 0.7389(7) 0.1715(8) 0.062(3) Uani 1 1 d . . .
O2 O 0.5731(9) 0.7189(6) 0.3141(7) 0.052(3) Uani 1 1 d . . .
O3 O 0.2911(16) 0.7503(9) 0.3786(14) 0.195(10) Uani 1 1 d U . .
O4 O 0.3041(13) 0.8756(9) 0.4150(9) 0.118(5) Uani 1 1 d U . .
O5 O 0.6314(13) 0.6087(14) 0.0429(9) 0.185(9) Uani 1 1 d DU . .
O6 O 0.7231(14) 0.6672(19) 0.1388(13) 0.279(16) Uani 1 1 d DU . .
O7 O 0.9669(15) 0.9937(8) 0.0402(14) 0.146(8) Uani 1 1 d . . .
O8 O 0.9887(13) 0.5383(19) 0.3188(12) 0.295(17) Uani 1 1 d . . .
H8A H 1.0518 0.5548 0.3519 0.443 Uiso 1 1 d R . .
H8B H 0.9708 0.5630 0.2654 0.443 Uiso 1 1 d R . .
O9 O 0.9546(12) 0.9997(14) 0.5611(14) 0.191(9) Uani 1 1 d . . .
H9A H 0.9880 0.9848 0.5102 0.287 Uiso 1 1 d R . .
H9B H 0.9886 0.9711 0.6077 0.287 Uiso 1 1 d R . .

loop_
_atom_site_aniso_label
_atom_site_aniso_U_11
_atom_site_aniso_U_22
_atom_site_aniso_U_33
_atom_site_aniso_U_23
_atom_site_aniso_U_13
_atom_site_aniso_U_12
Cd1 0.0538(6) 0.0370(6) 0.0453(6) -0.0023(6) -0.0006(5) 0.0004(6)
Cd2 0.0555(6) 0.0385(7) 0.0426(6) -0.0043(6) -0.0015(5) -0.0001(6)
C1 0.036(9) 0.079(13) 0.032(8) 0.007(8) -0.002(7) 0.024(8)
C2 0.043(9) 0.049(10) 0.044(9) -0.016(7) -0.008(7) -0.005(7)
C3 0.049(9) 0.036(9) 0.050(9) 0.007(7) -0.011(7) -0.009(7)
C4 0.043(9) 0.080(12) 0.033(8) -0.022(8) -0.008(7) -0.005(8)
C5 0.054(8) 0.073(12) 0.021(6) 0.006(8) 0.004(6) 0.005(9)
C6 0.047(8) 0.064(11) 0.046(8) -0.008(10) -0.007(6) 0.020(9)
C7 0.055(9) 0.039(10) 0.041(8) -0.007(7) -0.004(7) 0.008(7)
C8 0.046(9) 0.054(11) 0.065(11) -0.020(8) 0.000(8) -0.010(7)
C9 0.065(10) 0.037(10) 0.079(12) 0.008(9) 0.000(9) -0.037(8)
C10 0.095(13) 0.019(8) 0.063(11) 0.017(7) -0.017(10) -0.020(9)
C11 0.050(9) 0.078(13) 0.055(10) -0.032(8) 0.009(8) 0.011(9)
C12 0.075(11) 0.070(12) 0.039(9) -0.015(8) 0.009(8) -0.009(9)
C13 0.099(13) 0.083(15) 0.043(10) -0.011(10) 0.037(10) -0.006(11)
C14 0.127(14) 0.060(10) 0.094(12) -0.015(11) 0.028(10) -0.068(11)
C15 0.26(2) 0.018(8) 0.061(10) 0.012(6) -0.072(11) 0.002(9)
C16 0.066(11) 0.056(12) 0.053(11) 0.017(9) -0.012(9) 0.007(9)
C17 0.054(8) 0.021(8) 0.037(7) 0.009(7) 0.004(6) -0.009(7)
C18 0.047(9) 0.035(9) 0.032(8) -0.001(7) -0.005(7) -0.002(7)
C19 0.038(8) 0.042(9) 0.038(8) -0.006(7) 0.001(6) -0.006(6)
C20 0.041(9) 0.077(12) 0.042(9) -0.022(8) -0.001(7) -0.016(8)
C21 0.061(10) 0.038(9) 0.047(9) 0.017(7) -0.011(8) 0.002(7)
C22 0.055(9) 0.029(10) 0.051(8) 0.003(7) -0.005(7) -0.008(7)
C23 0.060(10) 0.037(10) 0.040(9) -0.002(7) -0.004(7) -0.026(8)
C24 0.061(9) 0.016(7) 0.051(9) 0.015(6) -0.007(8) -0.003(6)
C25 0.064(10) 0.020(8) 0.057(10) -0.006(7) 0.039(8) -0.002(7)
C26 0.044(9) 0.042(9) 0.049(9) -0.013(7) 0.008(7) 0.005(7)
C27 0.073(11) 0.042(10) 0.059(10) 0.005(8) 0.026(8) -0.012(8)
C28 0.089(13) 0.051(11) 0.049(10) 0.003(8) 0.011(9) 0.027(9)
C29 0.113(13) 0.038(8) 0.087(11) 0.001(7) -0.024(9) -0.014(8)
C30 0.102(11) 0.038(9) 0.059(8) 0.002(8) -0.006(8) -0.016(9)
C31 0.056(10) 0.066(13) 0.048(9) 0.006(9) 0.004(8) 0.003(9)
C32 0.048(8) 0.020(8) 0.033(8) -0.001(6) 0.010(6) 0.001(6)
C33 0.102(15) 0.11(2) 0.109(11) 0.013(12) 0.077(13) -0.043(11)
C34 0.127(16) 0.15(2) 0.137(16) -0.049(14) 0.054(13) -0.103(15)
C35 0.057(10) 0.062(14) 0.111(15) -0.040(11) 0.027(10) -0.031(9)
C36 0.097(13) 0.153(19) 0.084(11) -0.065(11) 0.060(10) -0.054(12)
C37 0.17(2) 0.135(18) 0.26(3) 0.13(2) 0.09(2) 0.074(17)
C38 0.081(15) 0.134(18) 0.39(4) -0.18(2) 0.010(18) -0.027(13)
C39 0.057(16) 0.44(6) 0.42(6) -0.39(5) -0.04(3) 0.07(3)
Cl1 0.094(3) 0.094(3) 0.062(3) 0.018(2) -0.041(2) -0.012(3)
Cl2 0.083(3) 0.083(3) 0.063(3) 0.006(2) -0.031(2) -0.001(2)
N1 0.057(8) 0.023(7) 0.059(8) 0.001(6) 0.000(6) 0.004(6)
N2 0.061(8) 0.039(8) 0.030(7) 0.001(5) 0.001(6) 0.010(6)
N3 0.049(7) 0.027(7) 0.041(7) -0.001(5) 0.000(5) 0.012(5)
N4 0.056(8) 0.026(7) 0.052(8) -0.005(6) -0.011(7) 0.001(6)
N5 0.076(10) 0.033(7) 0.121(12) 0.011(8) -0.022(8) 0.001(6)
O1 0.071(8) 0.046(8) 0.064(8) -0.011(5) -0.035(6) 0.015(6)
O2 0.064(7) 0.034(6) 0.055(7) -0.010(5) -0.016(5) 0.006(5)
O3 0.256(18) 0.063(9) 0.29(2) -0.051(10) 0.230(17) -0.041(9)
O4 0.169(13) 0.096(10) 0.096(10) -0.035(8) 0.078(8) -0.022(9)
O5 0.172(14) 0.29(2) 0.097(9) -0.065(12) 0.090(9) -0.148(14)
O6 0.106(11) 0.58(5) 0.154(13) -0.14(2) 0.078(11) -0.140(17)
O7 0.158(14) 0.037(7) 0.249(19) 0.080(10) 0.080(13) 0.036(8)
O8 0.087(11) 0.67(5) 0.131(13) 0.04(2) 0.057(10) 0.182(19)
O9 0.036(7) 0.30(2) 0.243(19) 0.140(18) 0.031(9) -0.005(10)

loop_
_atom_type_symbol
_atom_type_description
_atom_type_scat_dispersion_real
_atom_type_scat_dispersion_imag
_atom_type_scat_source
C C 0.0033 0.0016 'International Tables Vol C Tables 4.2.6.8 and 6.1.1.4'
H H 0.0000 0.0000 'International Tables Vol C Tables 4.2.6.8 and 6.1.1.4'
N N 0.0061 0.0033 'International Tables Vol C Tables 4.2.6.8 and 6.1.1.4'
O O 0.0106 0.0060 'International Tables Vol C Tables 4.2.6.8 and 6.1.1.4'
Cd Cd -0.8075 1.2024 'International Tables Vol C Tables 4.2.6.8 and 6.1.1.4'
Cl Cl 0.1484 0.1585 'International Tables Vol C Tables 4.2.6.8 and 6.1.1.4'

loop_
_geom_angle_atom_site_label_1
_geom_angle_atom_site_label_2
_geom_angle_atom_site_label_3
_geom_angle
_geom_angle_site_symmetry_1
_geom_angle_site_symmetry_3
_geom_angle_publ_flag
O2 Cd1 O1 73.3(4) . . ?
O2 Cd1 O3 94.2(5) . . ?
O1 Cd1 O3 89.8(5) . . ?
O2 Cd1 N3 82.2(4) . . ?
O1 Cd1 N3 130.9(4) . . ?
O3 Cd1 N3 134.6(6) . . ?
O2 Cd1 O4 127.6(5) . . ?
O1 Cd1 O4 130.8(5) . . ?
O3 Cd1 O4 49.8(5) . . ?
N3 Cd1 O4 97.9(4) . . ?
O2 Cd1 N4 128.4(4) . . ?
O1 Cd1 N4 77.4(3) . . ?
O3 Cd1 N4 127.4(6) . . ?
N3 Cd1 N4 86.2(4) . . ?
O4 Cd1 N4 103.7(5) . . ?
O6 Cd2 O2 89.1(6) . . ?
O6 Cd2 O1 113.6(8) . . ?
O2 Cd2 O1 73.2(4) . . ?
O6 Cd2 N1 143.2(6) . . ?
O2 Cd2 N1 127.3(4) . . ?
O1 Cd2 N1 77.8(4) . . ?
O6 Cd2 O5 48.5(5) . . ?
O2 Cd2 O5 135.9(5) . . ?
O1 Cd2 O5 109.1(6) . . ?
N1 Cd2 O5 94.9(5) . . ?
O6 Cd2 N2 105.1(8) . . ?
O2 Cd2 N2 81.3(3) . . ?
O1 Cd2 N2 132.6(4) . . ?
N1 Cd2 N2 87.5(4) . . ?
O5 Cd2 N2 116.9(6) . . ?
O1 C1 C2 123.9(15) . . ?
O1 C1 C6 118.3(15) . . ?
C2 C1 C6 117.7(12) . . ?
C3 C2 C1 122.9(14) . . ?
C3 C2 C7 112.8(12) . . ?
C1 C2 C7 124.3(12) . . ?
C4 C3 C2 120.4(13) . . ?
C4 C3 H3 119.8 . . ?
C2 C3 H3 119.8 . . ?
C3 C4 C5 122.7(12) . . ?
C3 C4 Cl1 123.2(11) . . ?
C5 C4 Cl1 114.1(12) . . ?
C4 C5 C6 117.6(15) . . ?
C4 C5 H5 121.2 . . ?
C6 C5 H5 121.2 . . ?
C1 C6 C5 118.4(15) . . ?
C1 C6 C32 126.1(10) . . ?
C5 C6 C32 115.5(14) . . ?
N1 C7 C2 124.8(13) . . ?
N1 C7 H7 117.6 . . ?
C2 C7 H7 117.6 . . ?
N1 C8 C12 109.8(13) . . ?
N1 C8 C9 111.8(11) . . ?
C12 C8 C9 104.9(12) . . ?
N1 C8 H8 110.1 . . ?
C12 C8 H8 110.1 . . ?
C9 C8 H8 110.1 . . ?
C13 C9 C14 116.4(13) . . ?
C13 C9 C8 111.9(13) . . ?
C14 C9 C8 102.1(12) . . ?
C13 C9 C10 114.9(12) . . ?
C14 C9 C10 107.5(13) . . ?
C8 C9 C10 102.5(12) . . ?
C15 C10 N2 111.0(10) . . ?
C15 C10 C11 107.2(13) . . ?
N2 C10 C11 103.4(12) . . ?
C15 C10 C9 115.7(13) . . ?
N2 C10 C9 109.3(12) . . ?
C11 C10 C9 109.5(11) . . ?
C12 C11 C10 103.5(11) . . ?
C12 C11 H11A 111.1 . . ?
C10 C11 H11A 111.1 . . ?
C12 C11 H11B 111.1 . . ?
C10 C11 H11B 111.1 . . ?
H11A C11 H11B 109.0 . . ?
C8 C12 C11 109.1(10) . . ?
C8 C12 H12A 109.9 . . ?
C11 C12 H12A 109.9 . . ?
C8 C12 H12B 109.9 . . ?
C11 C12 H12B 109.9 . . ?
H12A C12 H12B 108.3 . . ?
C9 C13 H13A 109.5 . . ?
C9 C13 H13B 109.5 . . ?
H13A C13 H13B 109.5 . . ?
C9 C13 H13C 109.5 . . ?
H13A C13 H13C 109.5 . . ?
H13B C13 H13C 109.5 . . ?
C9 C14 H14A 109.5 . . ?
C9 C14 H14B 109.5 . . ?
H14A C14 H14B 109.5 . . ?
C9 C14 H14C 109.5 . . ?
H14A C14 H14C 109.5 . . ?
H14B C14 H14C 109.5 . . ?
C10 C15 H15A 109.5 . . ?
C10 C15 H15B 109.5 . . ?
H15A C15 H15B 109.5 . . ?
C10 C15 H15C 109.5 . . ?
H15A C15 H15C 109.5 . . ?
H15B C15 H15C 109.5 . . ?
N2 C16 C17 135.4(15) . . ?
N2 C16 H16 112.3 . . ?
C17 C16 H16 112.3 . . ?
C22 C17 C16 116.9(13) . . ?
C22 C17 C18 122.1(12) . . ?
C16 C17 C18 121.0(10) . . ?
O2 C18 C19 120.2(12) . . ?
O2 C18 C17 123.8(12) . . ?
C19 C18 C17 115.9(11) . . ?
C20 C19 C18 117.3(13) . . ?
C20 C19 C23 119.8(11) . . ?
C18 C19 C23 122.9(11) . . ?
C21 C20 C19 123.0(13) . . ?
C21 C20 H20 118.5 . . ?
C19 C20 H20 118.5 . . ?
C22 C21 C20 119.5(11) . . ?
C22 C21 Cl2 123.8(11) . . ?
C20 C21 Cl2 116.5(11) . . ?
C17 C22 C21 122.0(13) . . ?
C17 C22 H22 119.0 . . ?
C21 C22 H22 119.0 . . ?
N3 C23 C19 133.0(13) . . ?
N3 C23 H23 113.5 . . ?
C19 C23 H23 113.5 . . ?
N3 C24 C29 114.8(10) . . ?
N3 C24 C28 106.3(12) . . ?
C29 C24 C28 113.8(12) . . ?
N3 C24 C25 106.8(11) . . ?
C29 C24 C25 111.3(11) . . ?
C28 C24 C25 102.9(10) . . ?
C30 C25 C26 109.6(12) . . ?
C30 C25 C31 100.5(11) . . ?
C26 C25 C31 114.8(11) . . ?
C30 C25 C24 111.7(11) . . ?
C26 C25 C24 104.9(10) . . ?
C31 C25 C24 115.3(12) . . ?
N4 C26 C27 115.4(13) . . ?
N4 C26 C25 112.6(11) . . ?
C27 C26 C25 102.2(11) . . ?
N4 C26 H26 108.8 . . ?
C27 C26 H26 108.8 . . ?
C25 C26 H26 108.8 . . ?
C26 C27 C28 113.3(13) . . ?
C26 C27 H27A 108.9 . . ?
C28 C27 H27A 108.9 . . ?
C26 C27 H27B 108.9 . . ?
C28 C27 H27B 108.9 . . ?
H27A C27 H27B 107.7 . . ?
C27 C28 C24 106.2(12) . . ?
C27 C28 H28A 110.5 . . ?
C24 C28 H28A 110.5 . . ?
C27 C28 H28B 110.5 . . ?
C24 C28 H28B 110.5 . . ?
H28A C28 H28B 108.7 . . ?
C24 C29 H29A 109.5 . . ?
C24 C29 H29B 109.5 . . ?
H29A C29 H29B 109.5 . . ?
C24 C29 H29C 109.5 . . ?
H29A C29 H29C 109.5 . . ?
H29B C29 H29C 109.5 . . ?
C25 C30 H30A 109.5 . . ?
C25 C30 H30B 109.5 . . ?
H30A C30 H30B 109.5 . . ?
C25 C30 H30C 109.5 . . ?
H30A C30 H30C 109.5 . . ?
H30B C30 H30C 109.5 . . ?
C25 C31 H31A 109.5 . . ?
C25 C31 H31B 109.5 . . ?
H31A C31 H31B 109.5 . . ?
C25 C31 H31C 109.5 . . ?
H31A C31 H31C 109.5 . . ?
H31B C31 H31C 109.5 . . ?
N4 C32 C6 126.7(13) . . ?
N4 C32 H32 116.6 . . ?
C6 C32 H32 116.6 . . ?
O5 C33 O6 111.1(18) . . ?
O5 C33 C34 117(2) . . ?
O6 C33 C34 131(2) . . ?
C33 C34 H34A 109.5 . . ?
C33 C34 H34B 109.5 . . ?
H34A C34 H34B 109.5 . . ?
C33 C34 H34C 109.5 . . ?
H34A C34 H34C 109.5 . . ?
H34B C34 H34C 109.5 . . ?
O3 C35 O4 117.0(17) . . ?
O3 C35 C36 121.2(17) . . ?
O4 C35 C36 121.8(17) . . ?
C35 C36 H36A 109.5 . . ?
C35 C36 H36B 109.5 . . ?
H36A C36 H36B 109.5 . . ?
C35 C36 H36C 109.5 . . ?
H36A C36 H36C 109.5 . . ?
H36B C36 H36C 109.5 . . ?
N5 C37 H37A 109.5 . . ?
N5 C37 H37B 109.5 . . ?
H37A C37 H37B 109.5 . . ?
N5 C37 H37C 109.5 . . ?
H37A C37 H37C 109.5 . . ?
H37B C37 H37C 109.5 . . ?
N5 C38 H38A 109.5 . . ?
N5 C38 H38B 109.5 . . ?
H38A C38 H38B 109.5 . . ?
N5 C38 H38C 109.5 . . ?
H38A C38 H38C 109.5 . . ?
H38B C38 H38C 109.5 . . ?
N5 C39 O7 108(2) . . ?
N5 C39 H39 126.2 . . ?
O7 C39 H39 126.2 . . ?
C7 N1 C8 113.8(12) . . ?
C7 N1 Cd2 127.2(10) . . ?
C8 N1 Cd2 117.8(8) . . ?
C16 N2 C10 122.7(12) . . ?
C16 N2 Cd2 119.5(10) . . ?
C10 N2 Cd2 117.7(8) . . ?
C23 N3 C24 118.6(12) . . ?
C23 N3 Cd1 119.1(10) . . ?
C24 N3 Cd1 122.1(8) . . ?
C32 N4 C26 119.5(13) . . ?
C32 N4 Cd1 126.8(10) . . ?
C26 N4 Cd1 112.9(9) . . ?
C37 N5 C38 115(2) . . ?
C37 N5 C39 117(2) . . ?
C38 N5 C39 128(2) . . ?
C1 O1 Cd2 125.8(10) . . ?
C1 O1 Cd1 128.2(10) . . ?
Cd2 O1 Cd1 105.9(3) . . ?
C18 O2 Cd1 126.3(9) . . ?
C18 O2 Cd2 126.0(9) . . ?
Cd1 O2 Cd2 107.6(4) . . ?
C35 O3 Cd1 98.0(12) . . ?
C35 O4 Cd1 94.9(11) . . ?
C33 O5 Cd2 97.9(15) . . ?
C33 O6 Cd2 99.6(14) . . ?
H8A O8 H8B 120.1 . . ?
H9A O9 H9B 109.0 . . ?

loop_
_geom_bond_atom_site_label_1
_geom_bond_atom_site_label_2
_geom_bond_distance
_geom_bond_site_symmetry_2
_geom_bond_publ_flag
Cd1 O2 2.230(10) . ?
Cd1 O1 2.274(10) . ?
Cd1 O3 2.285(13) . ?
Cd1 N3 2.309(11) . ?
Cd1 O4 2.314(11) . ?
Cd1 N4 2.323(12) . ?
Cd2 O6 2.207(14) . ?
Cd2 O2 2.253(9) . ?
Cd2 O1 2.258(10) . ?
Cd2 N1 2.297(12) . ?
Cd2 O5 2.310(12) . ?
Cd2 N2 2.313(11) . ?
C1 O1 1.292(14) . ?
C1 C2 1.40(2) . ?
C1 C6 1.42(2) . ?
C2 C3 1.323(15) . ?
C2 C7 1.482(17) . ?
C3 C4 1.320(19) . ?
C3 H3 0.9300 . ?
C4 C5 1.40(2) . ?
C4 Cl1 1.797(13) . ?
C5 C6 1.425(14) . ?
C5 H5 0.9300 . ?
C6 C32 1.51(2) . ?
C7 N1 1.271(15) . ?
C7 H7 0.9300 . ?
C8 N1 1.479(17) . ?
C8 C12 1.575(18) . ?
C8 C9 1.59(2) . ?
C8 H8 0.9800 . ?
C9 C13 1.493(19) . ?
C9 C14 1.57(2) . ?
C9 C10 1.59(2) . ?
C10 C15 1.514(16) . ?
C10 N2 1.524(17) . ?
C10 C11 1.592(18) . ?
C11 C12 1.583(17) . ?
C11 H11A 0.9700 . ?
C11 H11B 0.9700 . ?
C12 H12A 0.9700 . ?
C12 H12B 0.9700 . ?
C13 H13A 0.9600 . ?
C13 H13B 0.9600 . ?
C13 H13C 0.9600 . ?
C14 H14A 0.9600 . ?
C14 H14B 0.9600 . ?
C14 H14C 0.9600 . ?
C15 H15A 0.9600 . ?
C15 H15B 0.9600 . ?
C15 H15C 0.9600 . ?
C16 N2 1.300(16) . ?
C16 C17 1.40(2) . ?
C16 H16 0.9300 . ?
C17 C22 1.341(15) . ?
C17 C18 1.475(19) . ?
C18 O2 1.290(14) . ?
C18 C19 1.462(18) . ?
C19 C20 1.413(16) . ?
C19 C23 1.487(17) . ?
C20 C21 1.397(19) . ?
C20 H20 0.9300 . ?
C21 C22 1.357(18) . ?
C21 Cl2 1.708(12) . ?
C22 H22 0.9300 . ?
C23 N3 1.267(15) . ?
C23 H23 0.9300 . ?
C24 N3 1.462(15) . ?
C24 C29 1.521(16) . ?
C24 C28 1.523(18) . ?
C24 C25 1.585(18) . ?
C25 C30 1.53(2) . ?
C25 C26 1.536(18) . ?
C25 C31 1.575(17) . ?
C26 N4 1.434(17) . ?
C26 C27 1.466(17) . ?
C26 H26 0.9800 . ?
C27 C28 1.467(18) . ?
C27 H27A 0.9700 . ?
C27 H27B 0.9700 . ?
C28 H28A 0.9700 . ?
C28 H28B 0.9700 . ?
C29 H29A 0.9600 . ?
C29 H29B 0.9600 . ?
C29 H29C 0.9600 . ?
C30 H30A 0.9600 . ?
C30 H30B 0.9600 . ?
C30 H30C 0.9600 . ?
C31 H31A 0.9600 . ?
C31 H31B 0.9600 . ?
C31 H31C 0.9600 . ?
C32 N4 1.221(15) . ?
C32 H32 0.9300 . ?
C33 O5 1.07(2) . ?
C33 O6 1.18(3) . ?
C33 C34 1.52(2) . ?
C34 H34A 0.9600 . ?
C34 H34B 0.9600 . ?
C34 H34C 0.9600 . ?
C35 O3 1.112(19) . ?
C35 O4 1.162(18) . ?
C35 C36 1.544(19) . ?
C36 H36A 0.9600 . ?
C36 H36B 0.9600 . ?
C36 H36C 0.9600 . ?
C37 N5 1.302(17) . ?
C37 H37A 0.9600 . ?
C37 H37B 0.9600 . ?
C37 H37C 0.9600 . ?
C38 N5 1.302(18) . ?
C38 H38A 0.9600 . ?
C38 H38B 0.9600 . ?
C38 H38C 0.9600 . ?
C39 N5 1.31(4) . ?
C39 O7 1.37(5) . ?
C39 H39 0.9300 . ?
O8 H8A 0.8500 . ?
O8 H8B 0.8500 . ?
O9 H9A 0.8500 . ?
O9 H9B 0.8500 . ?
